data_7238464
loop_
_publ_author_name
'Zhang, Deng'
'Zheng, Lei'
'Qiu, Xinmin'
'Xu, Yan'
'Fu, Jie'
'Zhu, Dunru'

_publ_section_title
;
 Structural systematic design of organic templated samarium sulfates and
 their luminescence property
;
_journal_issue 1
_journal_name_full 'RSC Adv.'
_journal_page_first 217
_journal_paper_doi 10.1039/C1RA00749A
_journal_volume 2
_journal_year 2012
_chemical_formula_sum 'C6 H24 N3 O12 S3 Sm'
_chemical_formula_weight 576.81
_space_group_IT_number 2
_space_group_name_Hall '-P 1'
_space_group_name_H-M_alt 'P -1'
_symmetry_cell_setting triclinic
_symmetry_space_group_name_H-M 'P -1'
_atom_sites_solution_hydrogens geom
_atom_sites_solution_primary direct
_atom_sites_solution_secondary difmap
_audit_creation_method SHELXL-97
_cell_angle_alpha 71.826(4)
_cell_angle_beta 73.584(4)
_cell_angle_gamma 76.454(4)
_cell_formula_units_Z 2
_cell_length_a 9.618(3)
_cell_length_b 10.496(4)
_cell_length_c 10.535(4)
_cell_measurement_reflns_used 3280
_cell_measurement_temperature 296(2)
_cell_measurement_theta_max 27.026
_cell_measurement_theta_min 2.684
_cell_volume 956.7(6)
_computing_cell_refinement 'SAINT (Bruker, 2005)'
_computing_data_collection 'APEX2 (Bruker, 2005)'
_computing_data_reduction SAINT
_computing_molecular_graphics SHELXTL
_computing_publication_material SHELXTL
_computing_structure_refinement 'SHELXL-97 (Sheldrick, 1997)'
_computing_structure_solution 'SHELXS-97 (Sheldrick, 1990)'
_diffrn_ambient_temperature 296(2)
_diffrn_measured_fraction_theta_full 0.981
_diffrn_measured_fraction_theta_max 0.981
_diffrn_measurement_device_type 'Bruker Apex2 CCD'
_diffrn_measurement_method '\w scans'
_diffrn_radiation_monochromator graphite
_diffrn_radiation_source 'fine-focus sealed tube'
_diffrn_radiation_type MoK\a
_diffrn_radiation_wavelength 0.71073
_diffrn_reflns_av_R_equivalents 0.0358
_diffrn_reflns_av_sigmaI/netI 0.0547
_diffrn_reflns_limit_h_max 11
_diffrn_reflns_limit_h_min -11
_diffrn_reflns_limit_k_max 12
_diffrn_reflns_limit_k_min -12
_diffrn_reflns_limit_l_max 12
_diffrn_reflns_limit_l_min -12
_diffrn_reflns_number 6592
_diffrn_reflns_theta_full 25.00
_diffrn_reflns_theta_max 25.00
_diffrn_reflns_theta_min 2.07
_exptl_absorpt_coefficient_mu 3.455
_exptl_absorpt_correction_T_max 0.7024
_exptl_absorpt_correction_T_min 0.6252
_exptl_absorpt_correction_type multi-scan
_exptl_absorpt_process_details '(SADABS; Sheldrick, 2003)'
_exptl_crystal_colour 'Light yellow'
_exptl_crystal_density_diffrn 2.002
_exptl_crystal_density_method 'not measured'
_exptl_crystal_description Block
_exptl_crystal_F_000 574
_exptl_crystal_size_max 0.15
_exptl_crystal_size_mid 0.13
_exptl_crystal_size_min 0.11
_refine_diff_density_max 2.052
_refine_diff_density_min -1.880
_refine_diff_density_rms 0.174
_refine_ls_extinction_method none
_refine_ls_goodness_of_fit_ref 1.011
_refine_ls_hydrogen_treatment constr
_refine_ls_matrix_type full
_refine_ls_number_parameters 235
_refine_ls_number_reflns 3317
_refine_ls_number_restraints 16
_refine_ls_restrained_S_all 1.016
_refine_ls_R_factor_all 0.0494
_refine_ls_R_factor_gt 0.0424
_refine_ls_shift/su_max 0.011
_refine_ls_shift/su_mean 0.001
_refine_ls_structure_factor_coef Fsqd
_refine_ls_weighting_details 'calc w=1/[\s^2^(Fo^2^)+(0.0767P)^2^+0.0000P] where P=(Fo^2^+2Fc^2^)/3'
_refine_ls_weighting_scheme calc
_refine_ls_wR_factor_gt 0.1088
_refine_ls_wR_factor_ref 0.1140
_reflns_number_gt 2903
_reflns_number_total 3317
_reflns_threshold_expression >2sigma(I)
_cod_data_source_file c1ra00749a.txt
_cod_data_source_block zl-4-2
_cod_depositor_comments
;
The following automatic conversions were performed:

data item '_refine_ls_hydrogen_treatment' value 'Constr' was changed
to 'constr' in accordance with the
/home/saulius/struct/COD-crude-data/automatic-downloads/DataCite-retrospective/RSC/depositions/lib/dictionaries/cif_core.dic
dictionary named 'cif_core.dic' version 2.4.2 last updated on
2011-04-26.

data item '_symmetry_cell_setting' value 'Triclinic' was changed to
'triclinic' in accordance with the
/home/saulius/struct/COD-crude-data/automatic-downloads/DataCite-retrospective/RSC/depositions/lib/dictionaries/cif_core.dic
dictionary named 'cif_core.dic' version 2.4.2 last updated on
2011-04-26.

Automatic conversion script
Id: cif_fix_values 6909 2019-04-08 15:41:33Z antanas 
;
_cod_original_sg_symbol_H-M P-1
_cod_database_code 7238464

loop_
_symmetry_equiv_pos_as_xyz
'x, y, z'
'-x, -y, -z'

loop_
_atom_site_label
_atom_site_type_symbol
_atom_site_fract_x
_atom_site_fract_y
_atom_site_fract_z
_atom_site_U_iso_or_equiv
_atom_site_adp_type
_atom_site_occupancy
_atom_site_symmetry_multiplicity
_atom_site_calc_flag
_atom_site_refinement_flags
_atom_site_disorder_assembly
_atom_site_disorder_group
Sm1 Sm 0.23322(3) 0.05548(3) -0.08535(3) 0.02684(15) Uani 1 1 d . . .
S1 S 0.02370(19) -0.05262(18) -0.18927(17) 0.0325(4) Uani 1 1 d . . .
S2 S 0.46489(18) -0.18288(16) 0.01918(18) 0.0322(4) Uani 1 1 d . . .
S3 S 0.2561(2) 0.28755(18) -0.34522(18) 0.0382(4) Uani 1 1 d . . .
O1 O 0.1681(5) 0.2944(5) -0.2069(5) 0.0366(11) Uani 1 1 d . . .
O2 O 0.4591(5) -0.1056(5) -0.1226(5) 0.0405(12) Uani 1 1 d . . .
O3 O -0.0145(5) 0.0706(5) -0.1342(5) 0.0402(12) Uani 1 1 d . . .
O4 O 0.1743(5) -0.1104(5) -0.1771(5) 0.0404(12) Uani 1 1 d . . .
O5 O 0.3316(5) -0.1197(5) 0.1050(5) 0.0389(12) Uani 1 1 d . . .
O6 O 0.3287(6) 0.1440(5) -0.3278(5) 0.0434(12) Uani 1 1 d . . .
O7 O 0.5963(5) -0.1686(5) 0.0510(5) 0.0406(12) Uani 1 1 d . . .
O8 O -0.0787(5) -0.1459(5) -0.0989(5) 0.0361(11) Uani 1 1 d . . .
O9 O 0.4625(6) -0.3269(5) 0.0388(6) 0.0508(14) Uani 1 1 d . . .
O10 O 0.0076(7) -0.0155(7) -0.3283(5) 0.0605(17) Uani 1 1 d . . .
O11 O 0.1616(7) 0.3214(6) -0.4399(5) 0.0607(16) Uani 1 1 d . . .
O12 O 0.3638(7) 0.3794(6) -0.3933(6) 0.0581(16) Uani 1 1 d . . .
C1 C -0.2144(14) 0.3230(11) -0.4185(12) 0.096(4) Uani 1 1 d . . .
H1C H -0.1847 0.2416 -0.4492 0.143 Uiso 1 1 calc R . .
H1D H -0.1924 0.3998 -0.4950 0.143 Uiso 1 1 calc R . .
H1E H -0.3181 0.3339 -0.3793 0.143 Uiso 1 1 calc R . .
C2 C -0.1709(12) 0.4310(10) -0.2601(11) 0.076(3) Uani 1 1 d . . .
H2C H -0.1146 0.4177 -0.1935 0.115 Uiso 1 1 calc R . .
H2D H -0.2737 0.4436 -0.2174 0.115 Uiso 1 1 calc R . .
H2E H -0.1487 0.5100 -0.3337 0.115 Uiso 1 1 calc R . .
C3 C 0.7927(12) -0.5397(11) 0.1006(13) 0.093(4) Uani 1 1 d . . .
H3C H 0.8291 -0.4570 0.0466 0.140 Uiso 1 1 calc R . .
H3D H 0.7813 -0.5878 0.0411 0.140 Uiso 1 1 calc R . .
H3E H 0.8611 -0.5954 0.1547 0.140 Uiso 1 1 calc R . .
C4 C 0.5894(12) -0.6278(10) 0.2759(11) 0.073(3) Uani 1 1 d . . .
H4A H 0.4967 -0.5999 0.3324 0.110 Uiso 1 1 calc R . .
H4B H 0.6542 -0.6847 0.3332 0.110 Uiso 1 1 calc R . .
H4C H 0.5748 -0.6776 0.2195 0.110 Uiso 1 1 calc R . .
C5 C -0.3400(11) 0.0196(12) -0.4351(11) 0.085(3) Uani 1 1 d D . .
H5A H -0.3038 0.1044 -0.4640 0.127 Uiso 1 1 d R A .
H5B H -0.3437 -0.0055 -0.5141 0.127 Uiso 1 1 d R . .
H5C H -0.4368 0.0291 -0.3772 0.127 Uiso 1 1 d R . .
C6 C -0.2349(12) -0.2100(11) -0.3008(12) 0.081(3) Uani 1 1 d D . .
H6A H -0.1479 -0.2335 -0.2654 0.122 Uiso 1 1 d R A .
H6B H -0.3186 -0.2283 -0.2264 0.122 Uiso 1 1 d R . .
H6C H -0.2256 -0.2630 -0.3633 0.122 Uiso 1 1 d R . .
N1 N -0.1342(9) 0.3131(8) -0.3138(8) 0.069(2) Uani 1 1 d . . .
H1A H -0.1535 0.2395 -0.2438 0.083 Uiso 1 1 calc R . .
H1B H -0.0371 0.3007 -0.3510 0.083 Uiso 1 1 calc R . .
N2 N 0.6539(8) -0.5086(7) 0.1893(7) 0.0555(19) Uani 1 1 d . . .
H2A H 0.5912 -0.4548 0.1378 0.067 Uiso 1 1 calc R . .
H2B H 0.6652 -0.4616 0.2430 0.067 Uiso 1 1 calc R . .
N3 N -0.2813(12) -0.0580(11) -0.3170(10) 0.033(3) Uani 0.50 1 d PDU A 1
H3A H -0.3494 -0.0457 -0.2414 0.040 Uiso 0.50 1 calc PR A 1
H3B H -0.2029 -0.0234 -0.3201 0.040 Uiso 0.50 1 calc PR A 1
N3A N -0.222(2) -0.0942(18) -0.414(2) 0.108(7) Uani 0.50 1 d PDU A 2
H3AA H -0.1959 -0.1245 -0.4894 0.130 Uiso 0.50 1 calc PR A 2
H3AB H -0.1455 -0.0597 -0.4123 0.130 Uiso 0.50 1 calc PR A 2

loop_
_atom_site_aniso_label
_atom_site_aniso_U_11
_atom_site_aniso_U_22
_atom_site_aniso_U_33
_atom_site_aniso_U_23
_atom_site_aniso_U_13
_atom_site_aniso_U_12
Sm1 0.0244(2) 0.0207(2) 0.0353(2) -0.00445(15) -0.01095(14) -0.00238(14)
S1 0.0288(9) 0.0354(9) 0.0366(9) -0.0093(7) -0.0088(7) -0.0098(7)
S2 0.0265(9) 0.0195(8) 0.0510(10) -0.0021(7) -0.0166(8) -0.0047(7)
S3 0.0481(11) 0.0291(9) 0.0344(9) -0.0013(7) -0.0106(8) -0.0085(8)
O1 0.047(3) 0.023(2) 0.038(3) -0.005(2) -0.014(2) -0.002(2)
O2 0.036(3) 0.035(3) 0.043(3) -0.005(2) -0.012(2) 0.004(2)
O3 0.037(3) 0.025(3) 0.061(3) -0.011(2) -0.021(2) 0.003(2)
O4 0.028(3) 0.037(3) 0.064(3) -0.027(3) -0.010(2) -0.002(2)
O5 0.031(3) 0.031(3) 0.043(3) 0.006(2) -0.011(2) -0.001(2)
O6 0.044(3) 0.036(3) 0.041(3) -0.010(2) -0.001(2) 0.001(2)
O7 0.026(3) 0.033(3) 0.065(3) -0.008(2) -0.020(2) -0.005(2)
O8 0.035(3) 0.033(3) 0.044(3) -0.013(2) -0.004(2) -0.014(2)
O9 0.051(3) 0.016(2) 0.092(4) -0.003(3) -0.039(3) -0.004(2)
O10 0.058(4) 0.091(5) 0.038(3) -0.006(3) -0.009(3) -0.040(4)
O11 0.087(5) 0.054(4) 0.041(3) 0.000(3) -0.029(3) -0.011(3)
O12 0.066(4) 0.042(3) 0.059(4) -0.001(3) -0.002(3) -0.027(3)
C1 0.123(11) 0.060(7) 0.108(9) 0.017(6) -0.065(8) -0.027(7)
C2 0.078(7) 0.058(6) 0.082(7) -0.008(5) -0.007(6) -0.016(6)
C3 0.090(9) 0.067(8) 0.120(10) -0.040(7) 0.005(8) -0.024(7)
C4 0.088(8) 0.046(6) 0.078(7) -0.012(5) -0.017(6) -0.003(5)
C5 0.052(6) 0.114(10) 0.096(8) -0.034(7) -0.022(6) -0.011(6)
C6 0.072(7) 0.091(8) 0.100(8) -0.052(7) -0.018(6) -0.016(6)
N1 0.066(5) 0.049(5) 0.071(5) 0.016(4) -0.022(4) -0.004(4)
N2 0.066(5) 0.041(4) 0.070(5) -0.022(4) -0.038(4) 0.010(4)
N3 0.026(5) 0.054(6) 0.031(5) -0.024(5) 0.001(4) -0.017(5)
N3A 0.109(11) 0.120(11) 0.109(11) -0.028(8) -0.030(8) -0.039(8)

loop_
_atom_type_symbol
_atom_type_description
_atom_type_scat_dispersion_real
_atom_type_scat_dispersion_imag
_atom_type_scat_source
C C 0.0033 0.0016 'International Tables Vol C Tables 4.2.6.8 and 6.1.1.4'
H H 0.0000 0.0000 'International Tables Vol C Tables 4.2.6.8 and 6.1.1.4'
N N 0.0061 0.0033 'International Tables Vol C Tables 4.2.6.8 and 6.1.1.4'
O O 0.0106 0.0060 'International Tables Vol C Tables 4.2.6.8 and 6.1.1.4'
S S 0.1246 0.1234 'International Tables Vol C Tables 4.2.6.8 and 6.1.1.4'
Sm Sm -0.1638 3.4418 'International Tables Vol C Tables 4.2.6.8 and 6.1.1.4'

loop_
_geom_angle_atom_site_label_1
_geom_angle_atom_site_label_2
_geom_angle_atom_site_label_3
_geom_angle
_geom_angle_site_symmetry_1
_geom_angle_site_symmetry_3
O8 Sm1 O7 80.81(16) 2 2_655
O8 Sm1 O6 136.30(16) 2 .
O7 Sm1 O6 86.38(18) 2_655 .
O8 Sm1 O2 137.52(17) 2 .
O7 Sm1 O2 79.44(17) 2_655 .
O6 Sm1 O2 79.24(16) . .
O8 Sm1 O1 78.78(16) 2 .
O7 Sm1 O1 75.97(16) 2_655 .
O6 Sm1 O1 57.57(16) . .
O2 Sm1 O1 130.92(16) . .
O8 Sm1 O4 125.67(16) 2 .
O7 Sm1 O4 152.05(17) 2_655 .
O6 Sm1 O4 79.37(18) . .
O2 Sm1 O4 74.37(16) . .
O1 Sm1 O4 114.67(17) . .
O8 Sm1 O5 82.80(16) 2 .
O7 Sm1 O5 78.33(17) 2_655 .
O6 Sm1 O5 135.00(16) . .
O2 Sm1 O5 56.55(16) . .
O1 Sm1 O5 150.37(17) . .
O4 Sm1 O5 94.92(17) . .
O8 Sm1 O3 80.91(16) 2 .
O7 Sm1 O3 148.11(16) 2_655 .
O6 Sm1 O3 89.05(17) . .
O2 Sm1 O3 130.52(16) . .
O1 Sm1 O3 74.99(16) . .
O4 Sm1 O3 56.20(15) . .
O5 Sm1 O3 124.69(16) . .
O8 Sm1 O3 53.07(15) 2 2
O7 Sm1 O3 122.80(16) 2_655 2
O6 Sm1 O3 149.90(17) . 2
O2 Sm1 O3 110.89(15) . 2
O1 Sm1 O3 118.16(15) . 2
O4 Sm1 O3 76.59(16) . 2
O5 Sm1 O3 65.48(14) . 2
O3 Sm1 O3 62.51(18) . 2
O8 Sm1 S3 107.56(12) 2 .
O7 Sm1 S3 79.92(13) 2_655 .
O6 Sm1 S3 28.77(12) . .
O2 Sm1 S3 105.46(12) . .
O1 Sm1 S3 28.80(11) . .
O4 Sm1 S3 97.66(13) . .
O5 Sm1 S3 154.02(12) . .
O3 Sm1 S3 81.00(12) . .
O3 Sm1 S3 139.76(10) 2 .
O8 Sm1 S2 110.72(13) 2 .
O7 Sm1 S2 77.46(12) 2_655 .
O6 Sm1 S2 106.84(12) . .
O2 Sm1 S2 27.91(12) . .
O1 Sm1 S2 149.84(12) . .
O4 Sm1 S2 83.79(12) . .
O5 Sm1 S2 28.64(11) . .
O3 Sm1 S2 133.73(11) . .
O3 Sm1 S2 88.34(10) 2 .
S3 Sm1 S2 131.15(5) . .
O8 Sm1 S1 104.93(12) 2 .
O7 Sm1 S1 168.44(13) 2_655 .
O6 Sm1 S1 82.58(14) . .
O2 Sm1 S1 101.75(13) . .
O1 Sm1 S1 95.10(12) . .
O4 Sm1 S1 27.44(11) . .
O5 Sm1 S1 112.06(12) . .
O3 Sm1 S1 28.78(11) . .
O3 Sm1 S1 67.77(11) 2 .
S3 Sm1 S1 88.72(5) . .
S2 Sm1 S1 109.03(5) . .
O10 S1 O4 112.6(3) . .
O10 S1 O8 110.7(3) . .
O4 S1 O8 110.9(3) . .
O10 S1 O3 110.7(4) . .
O4 S1 O3 105.4(3) . .
O8 S1 O3 106.2(3) . .
O10 S1 Sm1 125.6(2) . .
O4 S1 Sm1 51.33(19) . .
O8 S1 Sm1 123.6(2) . .
O3 S1 Sm1 54.16(19) . .
O10 S1 Sm1 127.6(3) . 2
O4 S1 Sm1 119.3(2) . 2
O8 S1 Sm1 43.92(18) . 2
O3 S1 Sm1 62.3(2) . 2
Sm1 S1 Sm1 93.55(5) . 2
O7 S2 O9 109.6(3) . .
O7 S2 O2 110.2(3) . .
O9 S2 O2 110.5(3) . .
O7 S2 O5 110.4(3) . .
O9 S2 O5 111.5(3) . .
O2 S2 O5 104.4(3) . .
O7 S2 Sm1 124.8(2) . .
O9 S2 Sm1 125.6(2) . .
O2 S2 Sm1 50.90(19) . .
O5 S2 Sm1 53.54(18) . .
O11 S3 O12 110.3(4) . .
O11 S3 O1 110.3(3) . .
O12 S3 O1 110.2(3) . .
O11 S3 O6 109.9(3) . .
O12 S3 O6 111.2(3) . .
O1 S3 O6 104.8(3) . .
O11 S3 Sm1 124.3(3) . .
O12 S3 Sm1 125.4(3) . .
O1 S3 Sm1 53.21(18) . .
O6 S3 Sm1 51.55(19) . .
S3 O1 Sm1 98.0(2) . .
S2 O2 Sm1 101.2(2) . .
S1 O3 Sm1 97.1(2) . .
S1 O3 Sm1 89.9(2) . 2
Sm1 O3 Sm1 117.49(18) . 2
S1 O4 Sm1 101.2(2) . .
S2 O5 Sm1 97.8(2) . .
S3 O6 Sm1 99.7(2) . .
S2 O7 Sm1 157.6(3) . 2_655
S1 O8 Sm1 110.8(2) . 2
N1 C1 H1C 109.5 . .
N1 C1 H1D 109.5 . .
H1C C1 H1D 109.5 . .
N1 C1 H1E 109.5 . .
H1C C1 H1E 109.5 . .
H1D C1 H1E 109.5 . .
N1 C2 H2C 109.5 . .
N1 C2 H2D 109.5 . .
H2C C2 H2D 109.5 . .
N1 C2 H2E 109.5 . .
H2C C2 H2E 109.5 . .
H2D C2 H2E 109.5 . .
N2 C3 H3C 109.5 . .
N2 C3 H3D 109.5 . .
H3C C3 H3D 109.5 . .
N2 C3 H3E 109.5 . .
H3C C3 H3E 109.5 . .
H3D C3 H3E 109.5 . .
N2 C4 H4A 109.5 . .
N2 C4 H4B 109.5 . .
H4A C4 H4B 109.5 . .
N2 C4 H4C 109.5 . .
H4A C4 H4C 109.5 . .
H4B C4 H4C 109.5 . .
N3 C5 N3A 46.7(9) . .
N3 C5 H5A 105.0 . .
N3A C5 H5A 110.9 . .
N3 C5 H5B 130.8 . .
N3A C5 H5B 88.0 . .
H5A C5 H5B 109.5 . .
N3 C5 H5C 90.2 . .
N3A C5 H5C 126.7 . .
H5A C5 H5C 109.5 . .
H5B C5 H5C 109.5 . .
N3A C6 N3 45.9(9) . .
N3A C6 H6A 109.2 . .
N3 C6 H6A 105.1 . .
N3A C6 H6B 127.9 . .
N3 C6 H6B 90.8 . .
H6A C6 H6B 109.5 . .
N3A C6 H6C 88.7 . .
N3 C6 H6C 130.2 . .
H6A C6 H6C 109.5 . .
H6B C6 H6C 109.5 . .
C2 N1 C1 114.1(8) . .
C2 N1 H1A 108.7 . .
C1 N1 H1A 108.7 . .
C2 N1 H1B 108.7 . .
C1 N1 H1B 108.7 . .
H1A N1 H1B 107.6 . .
C3 N2 C4 113.7(8) . .
C3 N2 H2A 108.8 . .
C4 N2 H2A 108.8 . .
C3 N2 H2B 108.8 . .
C4 N2 H2B 108.8 . .
H2A N2 H2B 107.7 . .
C5 N3 C6 116.8(9) . .
C5 N3 H3A 108.1 . .
C6 N3 H3A 108.1 . .
C5 N3 H3B 108.1 . .
C6 N3 H3B 108.1 . .
H3A N3 H3B 107.3 . .
C6 N3A C5 123.8(16) . .
C6 N3A H3AA 106.4 . .
C5 N3A H3AA 106.4 . .
C6 N3A H3AB 106.4 . .
C5 N3A H3AB 106.4 . .
H3AA N3A H3AB 106.4 . .

loop_
_geom_bond_atom_site_label_1
_geom_bond_atom_site_label_2
_geom_bond_distance
_geom_bond_site_symmetry_2
Sm1 O8 2.395(5) 2
Sm1 O7 2.397(5) 2_655
Sm1 O6 2.413(5) .
Sm1 O2 2.437(5) .
Sm1 O1 2.457(4) .
Sm1 O4 2.471(5) .
Sm1 O5 2.501(4) .
Sm1 O3 2.536(5) .
Sm1 O3 2.858(5) 2
Sm1 S3 3.0377(19) .
Sm1 S2 3.0812(18) .
Sm1 S1 3.1047(18) .
S1 O10 1.437(6) .
S1 O4 1.459(5) .
S1 O8 1.474(5) .
S1 O3 1.506(5) .
S1 Sm1 3.2276(19) 2
S2 O7 1.446(5) .
S2 O9 1.465(5) .
S2 O2 1.470(5) .
S2 O5 1.491(5) .
S3 O11 1.445(6) .
S3 O12 1.458(6) .
S3 O1 1.478(5) .
S3 O6 1.483(5) .
O3 Sm1 2.858(5) 2
O7 Sm1 2.397(5) 2_655
O8 Sm1 2.395(5) 2
C1 N1 1.482(13) .
C1 H1C 0.9600 .
C1 H1D 0.9600 .
C1 H1E 0.9600 .
C2 N1 1.448(12) .
C2 H2C 0.9600 .
C2 H2D 0.9600 .
C2 H2E 0.9600 .
C3 N2 1.430(11) .
C3 H3C 0.9600 .
C3 H3D 0.9600 .
C3 H3E 0.9600 .
C4 N2 1.454(11) .
C4 H4A 0.9600 .
C4 H4B 0.9600 .
C4 H4C 0.9600 .
C5 N3 1.442(13) .
C5 N3A 1.450(16) .
C5 H5A 0.9600 .
C5 H5B 0.9601 .
C5 H5C 0.9600 .
C6 N3A 1.411(15) .
C6 N3 1.521(12) .
C6 H6A 0.9599 .
C6 H6B 0.9600 .
C6 H6C 0.9600 .
N1 H1A 0.9000 .
N1 H1B 0.9000 .
N2 H2A 0.9000 .
N2 H2B 0.9000 .
N3 H3A 0.9000 .
N3 H3B 0.9000 .
N3A H3AA 0.9000 .
N3A H3AB 0.9000 .
